data_4344825
loop_
_publ_author_name
'Koppaka, Anjaneyulu'
'Yempally, Veeranna'
'Zhu, Lei'
'Fortman, George C.'
'Temprado, Manuel'
'Hoff, Carl D.'
'Captain, Burjor'

_publ_section_title
;
 Synthesis of [Pt(SnBu(t)3)(IBu(t))(\m-H)]2, a Coordinatively Unsaturated
 Dinuclear Compound which Fragments upon Addition of Small Molecules to
 Form Mononuclear Pt-Sn Complexes.
;
_journal_issue 1
_journal_name_full 'Inorganic chemistry'
_journal_page_first 307
_journal_paper_doi 10.1021/acs.inorgchem.5b02441
_journal_volume 55
_journal_year 2015
_chemical_formula_sum 'C20 H40 Pt Sn'
_chemical_formula_weight 594.30
_chemical_name_systematic
; 
 ? 
;
_space_group_IT_number 14
_symmetry_cell_setting monoclinic
_symmetry_space_group_name_Hall '-P 2yn'
_symmetry_space_group_name_H-M 'P 1 21/n 1'
_atom_sites_solution_hydrogens geom
_atom_sites_solution_primary direct
_atom_sites_solution_secondary difmap
_audit_creation_method SHELXL-97
_cell_angle_alpha 90.00
_cell_angle_beta 102.2130(10)
_cell_angle_gamma 90.00
_cell_formula_units_Z 4
_cell_length_a 11.1084(4)
_cell_length_b 12.6969(4)
_cell_length_c 15.4779(5)
_cell_measurement_reflns_used 9898
_cell_measurement_temperature 100(2)
_cell_measurement_theta_max 32.71
_cell_measurement_theta_min 2.53
_cell_volume 2133.63(12)
_computing_cell_refinement 'SAINT+  V7.46A (Bruker, 2007)'
_computing_data_collection 'APEX2 v2.2-0 (Bruker, 2007)'
_computing_data_reduction 'SAINT+  V7.46A (Bruker, 2007)'
_computing_molecular_graphics 'XSHELL v4.02 (Bruker, 2000)'
_computing_publication_material 'XCIF v6.12 (Bruker, 2001)'
_computing_structure_refinement 'SHELXL-97 (Sheldrick, 2008)'
_computing_structure_solution 'SHELXS-97 (Sheldrick, 2008)'
_diffrn_ambient_temperature 100(2)
_diffrn_measured_fraction_theta_full 0.996
_diffrn_measured_fraction_theta_max 0.996
_diffrn_measurement_device_type 'Bruker SMART APEX2 CCD diffractometer'
_diffrn_measurement_method 'omega scans'
_diffrn_radiation_monochromator graphite
_diffrn_radiation_source 'fine-focus sealed tube'
_diffrn_radiation_type MoK\a
_diffrn_radiation_wavelength 0.71073
_diffrn_reflns_av_R_equivalents 0.0307
_diffrn_reflns_av_sigmaI/netI 0.0236
_diffrn_reflns_limit_h_max 16
_diffrn_reflns_limit_h_min -16
_diffrn_reflns_limit_k_max 18
_diffrn_reflns_limit_k_min -18
_diffrn_reflns_limit_l_max 22
_diffrn_reflns_limit_l_min -23
_diffrn_reflns_number 36223
_diffrn_reflns_theta_full 31.99
_diffrn_reflns_theta_max 31.99
_diffrn_reflns_theta_min 2.06
_exptl_absorpt_coefficient_mu 7.717
_exptl_absorpt_correction_T_max 0.8609
_exptl_absorpt_correction_T_min 0.3715
_exptl_absorpt_correction_type multi-scan
_exptl_absorpt_process_details '(SADABS 2007/4 Bruker)'
_exptl_crystal_colour yellow
_exptl_crystal_density_diffrn 1.850
_exptl_crystal_density_method 'not measured'
_exptl_crystal_description Plate
_exptl_crystal_F_000 1152
_exptl_crystal_size_max 0.16
_exptl_crystal_size_mid 0.10
_exptl_crystal_size_min 0.02
_refine_diff_density_max 0.737
_refine_diff_density_min -0.616
_refine_diff_density_rms 0.110
_refine_ls_extinction_method none
_refine_ls_goodness_of_fit_ref 1.019
_refine_ls_hydrogen_treatment mixed
_refine_ls_matrix_type full
_refine_ls_number_parameters 212
_refine_ls_number_reflns 7371
_refine_ls_number_restraints 0
_refine_ls_restrained_S_all 1.019
_refine_ls_R_factor_all 0.0283
_refine_ls_R_factor_gt 0.0183
_refine_ls_shift/su_max 0.001
_refine_ls_shift/su_mean 0.000
_refine_ls_structure_factor_coef Fsqd
_refine_ls_weighting_details 'calc w=1/[\s^2^(Fo^2^)+(0.0134P)^2^+1.5701P] where P=(Fo^2^+2Fc^2^)/3'
_refine_ls_weighting_scheme calc
_refine_ls_wR_factor_gt 0.0382
_refine_ls_wR_factor_ref 0.0411
_reflns_number_gt 5996
_reflns_number_total 7371
_reflns_threshold_expression >2sigma(I)
_cod_data_source_file ic5b02441_si_002.cif
_cod_data_source_block collect_3
_cod_depositor_comments
;
The following automatic conversions were performed:

'_symmetry_cell_setting' value 'Monoclinic' changed to 'monoclinic'
according to
/usr/data/users/saulius/crontab/automatic-downloads/current/ACS/lib/dictionaries/cif_core.dic
dictionary named 'cif_core.dic' version 2.4.2 from 2011-04-26.

'_exptl_absorpt_correction_type' value 'Multi-scan' changed to
'multi-scan' according to
/usr/data/users/saulius/crontab/automatic-downloads/current/ACS/lib/dictionaries/cif_core.dic
dictionary named 'cif_core.dic' version 2.4.2 from 2011-04-26.

Automatic conversion script
Id: cif_fix_values 4268 2015-11-12 08:31:59Z antanas 
;
_cod_original_sg_symbol_H-M P2(1)/n
_cod_database_code 4344825

loop_
_symmetry_equiv_pos_as_xyz
'x, y, z'
'-x+1/2, y+1/2, -z+1/2'
'-x, -y, -z'
'x-1/2, -y-1/2, z-1/2'

loop_
_atom_site_label
_atom_site_type_symbol
_atom_site_fract_x
_atom_site_fract_y
_atom_site_fract_z
_atom_site_U_iso_or_equiv
_atom_site_adp_type
_atom_site_occupancy
_atom_site_symmetry_multiplicity
_atom_site_calc_flag
_atom_site_refinement_flags
Pt1 Pt 0.144453(7) 0.245507(6) 0.131093(5) 0.01189(2) Uani 1 1 d .
Sn1 Sn -0.082639(12) 0.240046(10) 0.149428(9) 0.00977(3) Uani 1 1 d .
H11 H 0.072(3) 0.218(2) 0.045(2) 0.038(9) Uiso 1 1 d .
C1 C 0.3270(2) 0.19201(17) 0.09916(15) 0.0170(4) Uani 1 1 d .
H1 H 0.2858 0.1480 0.0545 0.020 Uiso 1 1 calc R
C2 C 0.3192(2) 0.29881(17) 0.08279(15) 0.0155(4) Uani 1 1 d .
H2 H 0.2691 0.3205 0.0298 0.019 Uiso 1 1 calc R
C3 C 0.3848(2) 0.38353(17) 0.14334(16) 0.0191(4) Uani 1 1 d .
H3A H 0.4065 0.4404 0.1076 0.023 Uiso 1 1 calc R
H3B H 0.4608 0.3546 0.1778 0.023 Uiso 1 1 calc R
C4 C 0.3085(2) 0.42929(17) 0.20734(15) 0.0186(4) Uani 1 1 d .
H4A H 0.3642 0.4631 0.2562 0.022 Uiso 1 1 calc R
H4B H 0.2539 0.4831 0.1764 0.022 Uiso 1 1 calc R
C5 C 0.2324(2) 0.34949(16) 0.24424(14) 0.0153(4) Uani 1 1 d .
H5 H 0.1551 0.3713 0.2512 0.018 Uiso 1 1 calc R
C6 C 0.2657(2) 0.24782(16) 0.26864(14) 0.0156(4) Uani 1 1 d .
H6 H 0.2074 0.2055 0.2869 0.019 Uiso 1 1 calc R
C7 C 0.3900(2) 0.19934(19) 0.26813(16) 0.0205(5) Uani 1 1 d .
H7A H 0.4110 0.1508 0.3174 0.025 Uiso 1 1 calc R
H7B H 0.4516 0.2547 0.2771 0.025 Uiso 1 1 calc R
C8 C 0.3957(2) 0.14000(18) 0.18222(16) 0.0212(5) Uani 1 1 d .
H8A H 0.4813 0.1325 0.1785 0.025 Uiso 1 1 calc R
H8B H 0.3625 0.0698 0.1855 0.025 Uiso 1 1 calc R
C11 C -0.1751(2) 0.09948(16) 0.07916(15) 0.0140(4) Uani 1 1 d .
C12 C -0.0910(2) 0.00366(16) 0.10544(16) 0.0188(5) Uani 1 1 d .
H12A H -0.1267 -0.0568 0.0725 0.028 Uiso 1 1 calc R
H12B H -0.0820 -0.0097 0.1675 0.028 Uiso 1 1 calc R
H12C H -0.0116 0.0176 0.0927 0.028 Uiso 1 1 calc R
C13 C -0.3015(2) 0.07753(18) 0.09957(16) 0.0188(4) Uani 1 1 d .
H13A H -0.3527 0.1387 0.0858 0.028 Uiso 1 1 calc R
H13B H -0.2921 0.0609 0.1611 0.028 Uiso 1 1 calc R
H13C H -0.3391 0.0191 0.0646 0.028 Uiso 1 1 calc R
C14 C -0.1907(2) 0.11722(17) -0.02047(14) 0.0171(4) Uani 1 1 d .
H14A H -0.2205 0.0538 -0.0515 0.026 Uiso 1 1 calc R
H14B H -0.1127 0.1359 -0.0335 0.026 Uiso 1 1 calc R
H14C H -0.2486 0.1731 -0.0389 0.026 Uiso 1 1 calc R
C15 C -0.1707(2) 0.38468(16) 0.08381(15) 0.0143(4) Uani 1 1 d .
C16 C -0.3113(2) 0.37994(18) 0.06475(17) 0.0212(5) Uani 1 1 d .
H16A H -0.3445 0.4452 0.0388 0.032 Uiso 1 1 calc R
H16B H -0.3384 0.3685 0.1189 0.032 Uiso 1 1 calc R
H16C H -0.3394 0.3232 0.0246 0.032 Uiso 1 1 calc R
C17 C -0.1291(2) 0.39985(18) -0.00340(16) 0.0214(5) Uani 1 1 d .
H17A H -0.1583 0.3422 -0.0423 0.032 Uiso 1 1 calc R
H17B H -0.0408 0.4023 0.0078 0.032 Uiso 1 1 calc R
H17C H -0.1622 0.4646 -0.0304 0.032 Uiso 1 1 calc R
C18 C -0.1249(2) 0.47908(16) 0.14336(16) 0.0211(5) Uani 1 1 d .
H18A H -0.0365 0.4811 0.1554 0.032 Uiso 1 1 calc R
H18B H -0.1524 0.4724 0.1979 0.032 Uiso 1 1 calc R
H18C H -0.1571 0.5429 0.1141 0.032 Uiso 1 1 calc R
C19 C -0.1121(2) 0.23697(15) 0.28822(13) 0.0138(4) Uani 1 1 d .
C20 C -0.0292(2) 0.31637(17) 0.34722(14) 0.0177(4) Uani 1 1 d .
H20A H -0.0463 0.3147 0.4055 0.027 Uiso 1 1 calc R
H20B H -0.0450 0.3858 0.3228 0.027 Uiso 1 1 calc R
H20C H 0.0555 0.2984 0.3504 0.027 Uiso 1 1 calc R
C21 C -0.0790(2) 0.12709(17) 0.32602(15) 0.0196(5) Uani 1 1 d .
H21A H 0.0046 0.1111 0.3234 0.029 Uiso 1 1 calc R
H21B H -0.1331 0.0762 0.2921 0.029 Uiso 1 1 calc R
H21C H -0.0877 0.1249 0.3864 0.029 Uiso 1 1 calc R
C22 C -0.2463(2) 0.26198(18) 0.29093(15) 0.0195(4) Uani 1 1 d .
H22A H -0.2998 0.2134 0.2537 0.029 Uiso 1 1 calc R
H22B H -0.2655 0.3325 0.2702 0.029 Uiso 1 1 calc R
H22C H -0.2575 0.2557 0.3505 0.029 Uiso 1 1 calc R

loop_
_atom_site_aniso_label
_atom_site_aniso_U_11
_atom_site_aniso_U_22
_atom_site_aniso_U_33
_atom_site_aniso_U_23
_atom_site_aniso_U_13
_atom_site_aniso_U_12
Pt1 0.00916(4) 0.01411(4) 0.01284(4) -0.00252(3) 0.00334(3) -0.00125(3)
Sn1 0.00836(6) 0.01082(6) 0.01033(6) -0.00092(5) 0.00241(4) -0.00050(5)
C1 0.0141(11) 0.0200(10) 0.0199(12) -0.0040(8) 0.0102(9) -0.0025(8)
C2 0.0120(10) 0.0205(10) 0.0153(10) -0.0002(8) 0.0060(8) -0.0028(8)
C3 0.0171(11) 0.0204(10) 0.0207(12) 0.0016(8) 0.0062(9) -0.0069(8)
C4 0.0204(12) 0.0158(9) 0.0189(11) -0.0028(8) 0.0025(9) -0.0034(8)
C5 0.0138(10) 0.0179(9) 0.0139(10) -0.0054(7) 0.0021(8) -0.0015(7)
C6 0.0124(9) 0.0213(10) 0.0134(9) -0.0002(8) 0.0032(7) -0.0005(8)
C7 0.0155(11) 0.0269(11) 0.0193(11) 0.0058(9) 0.0038(9) 0.0058(9)
C8 0.0176(12) 0.0222(11) 0.0264(13) 0.0026(9) 0.0103(10) 0.0068(9)
C11 0.0128(10) 0.0147(9) 0.0142(10) -0.0026(7) 0.0022(8) -0.0013(7)
C12 0.0202(12) 0.0149(9) 0.0200(12) -0.0031(8) 0.0011(9) 0.0015(8)
C13 0.0149(11) 0.0205(10) 0.0219(12) -0.0019(8) 0.0058(9) -0.0056(8)
C14 0.0160(11) 0.0196(10) 0.0149(11) -0.0029(8) 0.0014(8) -0.0025(8)
C15 0.0158(11) 0.0129(9) 0.0137(10) 0.0007(7) 0.0018(8) 0.0017(7)
C16 0.0160(11) 0.0233(11) 0.0226(12) 0.0032(9) 0.0004(9) 0.0044(9)
C17 0.0260(13) 0.0196(10) 0.0193(12) 0.0031(8) 0.0064(10) -0.0001(9)
C18 0.0254(13) 0.0138(9) 0.0232(12) -0.0007(8) 0.0031(10) 0.0002(8)
C19 0.0140(9) 0.0161(9) 0.0122(9) 0.0010(7) 0.0046(7) 0.0000(7)
C20 0.0184(11) 0.0224(10) 0.0129(10) -0.0038(8) 0.0046(9) -0.0001(8)
C21 0.0237(12) 0.0192(10) 0.0170(11) 0.0041(8) 0.0068(9) 0.0014(9)
C22 0.0161(10) 0.0255(11) 0.0188(10) -0.0015(9) 0.0076(8) 0.0003(8)

loop_
_atom_type_symbol
_atom_type_description
_atom_type_scat_dispersion_real
_atom_type_scat_dispersion_imag
_atom_type_scat_source
C C 0.0033 0.0016 'International Tables Vol C Tables 4.2.6.8 and 6.1.1.4'
H H 0.0000 0.0000 'International Tables Vol C Tables 4.2.6.8 and 6.1.1.4'
Sn Sn -0.6537 1.4246 'International Tables Vol C Tables 4.2.6.8 and 6.1.1.4'
Pt Pt -1.7033 8.3905 'International Tables Vol C Tables 4.2.6.8 and 6.1.1.4'

loop_
_geom_angle_atom_site_label_1
_geom_angle_atom_site_label_2
_geom_angle_atom_site_label_3
_geom_angle
C5 Pt1 C6 35.45(7)
C5 Pt1 C1 94.80(8)
C6 Pt1 C1 80.15(8)
C5 Pt1 C2 79.88(8)
C6 Pt1 C2 85.84(8)
C1 Pt1 C2 34.78(8)
C5 Pt1 Sn1 101.71(6)
C6 Pt1 Sn1 107.20(5)
C1 Pt1 Sn1 160.10(6)
C2 Pt1 Sn1 159.94(6)
C5 Pt1 H11 158.0(12)
C6 Pt1 H11 166.5(12)
C1 Pt1 H11 94.2(12)
C2 Pt1 H11 96.6(12)
Sn1 Pt1 H11 74.4(12)
C15 Sn1 C11 109.05(8)
C15 Sn1 C19 108.25(8)
C11 Sn1 C19 107.98(8)
C15 Sn1 Pt1 105.76(6)
C11 Sn1 Pt1 109.05(6)
C19 Sn1 Pt1 116.57(5)
C2 C1 C8 126.2(2)
C2 C1 Pt1 73.97(13)
C8 C1 Pt1 104.97(14)
C2 C1 H1 116.9
C8 C1 H1 116.9
Pt1 C1 H1 91.1
C1 C2 C3 125.7(2)
C1 C2 Pt1 71.26(12)
C3 C2 Pt1 109.54(14)
C1 C2 H2 117.2
C3 C2 H2 117.2
Pt1 C2 H2 89.2
C2 C3 C4 114.01(18)
C2 C3 H3A 108.8
C4 C3 H3A 108.8
C2 C3 H3B 108.8
C4 C3 H3B 108.8
H3A C3 H3B 107.6
C5 C4 C3 114.67(18)
C5 C4 H4A 108.6
C3 C4 H4A 108.6
C5 C4 H4B 108.6
C3 C4 H4B 108.6
H4A C4 H4B 107.6
C6 C5 C4 126.6(2)
C6 C5 Pt1 73.10(12)
C4 C5 Pt1 106.63(14)
C6 C5 H5 116.7
C4 C5 H5 116.7
Pt1 C5 H5 90.3
C5 C6 C7 125.0(2)
C5 C6 Pt1 71.45(12)
C7 C6 Pt1 110.59(14)
C5 C6 H6 117.5
C7 C6 H6 117.5
Pt1 C6 H6 87.9
C6 C7 C8 114.01(19)
C6 C7 H7A 108.8
C8 C7 H7A 108.7
C6 C7 H7B 108.7
C8 C7 H7B 108.8
H7A C7 H7B 107.6
C1 C8 C7 114.69(18)
C1 C8 H8A 108.6
C7 C8 H8A 108.6
C1 C8 H8B 108.6
C7 C8 H8B 108.6
H8A C8 H8B 107.6
C13 C11 C14 108.76(18)
C13 C11 C12 109.57(18)
C14 C11 C12 108.43(18)
C13 C11 Sn1 113.23(14)
C14 C11 Sn1 108.45(13)
C12 C11 Sn1 108.30(14)
C11 C12 H12A 109.5
C11 C12 H12B 109.5
H12A C12 H12B 109.5
C11 C12 H12C 109.5
H12A C12 H12C 109.5
H12B C12 H12C 109.5
C11 C13 H13A 109.5
C11 C13 H13B 109.5
H13A C13 H13B 109.5
C11 C13 H13C 109.5
H13A C13 H13C 109.5
H13B C13 H13C 109.5
C11 C14 H14A 109.5
C11 C14 H14B 109.5
H14A C14 H14B 109.5
C11 C14 H14C 109.5
H14A C14 H14C 109.5
H14B C14 H14C 109.5
C17 C15 C16 108.77(19)
C17 C15 C18 108.00(18)
C16 C15 C18 110.03(19)
C17 C15 Sn1 108.77(14)
C16 C15 Sn1 112.87(14)
C18 C15 Sn1 108.28(14)
C15 C16 H16A 109.5
C15 C16 H16B 109.5
H16A C16 H16B 109.5
C15 C16 H16C 109.5
H16A C16 H16C 109.5
H16B C16 H16C 109.5
C15 C17 H17A 109.5
C15 C17 H17B 109.5
H17A C17 H17B 109.5
C15 C17 H17C 109.5
H17A C17 H17C 109.5
H17B C17 H17C 109.5
C15 C18 H18A 109.5
C15 C18 H18B 109.5
H18A C18 H18B 109.5
C15 C18 H18C 109.5
H18A C18 H18C 109.5
H18B C18 H18C 109.5
C21 C19 C20 107.91(18)
C21 C19 C22 109.60(18)
C20 C19 C22 108.22(17)
C21 C19 Sn1 108.12(14)
C20 C19 Sn1 111.67(14)
C22 C19 Sn1 111.26(14)
C19 C20 H20A 109.5
C19 C20 H20B 109.5
H20A C20 H20B 109.5
C19 C20 H20C 109.5
H20A C20 H20C 109.5
H20B C20 H20C 109.5
C19 C21 H21A 109.5
C19 C21 H21B 109.5
H21A C21 H21B 109.5
C19 C21 H21C 109.5
H21A C21 H21C 109.5
H21B C21 H21C 109.5
C19 C22 H22A 109.5
C19 C22 H22B 109.5
H22A C22 H22B 109.5
C19 C22 H22C 109.5
H22A C22 H22C 109.5
H22B C22 H22C 109.5

loop_
_geom_bond_atom_site_label_1
_geom_bond_atom_site_label_2
_geom_bond_distance
Pt1 C5 2.245(2)
Pt1 C6 2.266(2)
Pt1 C1 2.289(2)
Pt1 C2 2.324(2)
Pt1 Sn1 2.59844(18)
Pt1 H11 1.45(3)
Sn1 C15 2.223(2)
Sn1 C11 2.225(2)
Sn1 C19 2.241(2)
C1 C2 1.379(3)
C1 C8 1.502(3)
C1 H1 0.9300
C2 C3 1.509(3)
C2 H2 0.9300
C3 C4 1.547(3)
C3 H3A 0.9700
C3 H3B 0.9700
C4 C5 1.507(3)
C4 H4A 0.9700
C4 H4B 0.9700
C5 C6 1.374(3)
C5 H5 0.9300
C6 C7 1.513(3)
C6 H6 0.9300
C7 C8 1.541(3)
C7 H7A 0.9700
C7 H7B 0.9700
C8 H8A 0.9700
C8 H8B 0.9700
C11 C13 1.528(3)
C11 C14 1.532(3)
C11 C12 1.535(3)
C12 H12A 0.9600
C12 H12B 0.9600
C12 H12C 0.9600
C13 H13A 0.9600
C13 H13B 0.9600
C13 H13C 0.9600
C14 H14A 0.9600
C14 H14B 0.9600
C14 H14C 0.9600
C15 C17 1.528(3)
C15 C16 1.529(3)
C15 C18 1.532(3)
C16 H16A 0.9600
C16 H16B 0.9600
C16 H16C 0.9600
C17 H17A 0.9600
C17 H17B 0.9600
C17 H17C 0.9600
C18 H18A 0.9600
C18 H18B 0.9600
C18 H18C 0.9600
C19 C21 1.527(3)
C19 C20 1.530(3)
C19 C22 1.533(3)
C20 H20A 0.9600
C20 H20B 0.9600
C20 H20C 0.9600
C21 H21A 0.9600
C21 H21B 0.9600
C21 H21C 0.9600
C22 H22A 0.9600
C22 H22B 0.9600
C22 H22C 0.9600
